data_4035434
loop_
_publ_author_name
'Bellavance, Gabriel'
'Barriault, Louis'

_publ_section_title
;
 Modular Total Syntheses of Hyperforin, Papuaforins A, B, and C via
 Gold(I)-Catalyzed Carbocyclization.
;
_journal_issue 13
_journal_name_full 'The Journal of organic chemistry'
_journal_page_first 7215
_journal_page_last 7230
_journal_paper_doi 10.1021/acs.joc.8b00426
_journal_volume 83
_journal_year 2018
_chemical_formula_sum 'C42 H56 O6'
_chemical_formula_weight 656.87
_space_group_IT_number 2
_space_group_name_Hall '-P 1'
_space_group_name_H-M_alt 'P -1'
_symmetry_cell_setting triclinic
_symmetry_space_group_name_H-M 'P -1'
_atom_sites_solution_hydrogens geom
_atom_sites_solution_primary direct
_atom_sites_solution_secondary difmap
_audit_creation_method SHELXL-97
_cell_angle_alpha 91.181(4)
_cell_angle_beta 107.099(4)
_cell_angle_gamma 100.012(4)
_cell_formula_units_Z 2
_cell_length_a 9.9858(6)
_cell_length_b 14.2162(9)
_cell_length_c 14.3837(8)
_cell_measurement_reflns_used 6066
_cell_measurement_temperature 200(2)
_cell_measurement_theta_max 28.34
_cell_measurement_theta_min 2.50
_cell_volume 1916.3(2)
_computing_cell_refinement 'APEX II, Bruker (2009)'
_computing_data_collection 'APEX II, Bruker (2009)'
_computing_data_reduction 'XPREP, Bruker (2009)'
_computing_molecular_graphics 'SHELXTL, Bruker (2004)'
_computing_publication_material 'SHELXTL, Bruker (2004)'
_computing_structure_refinement 'SHELXL-97 (Sheldrick, 2008)'
_computing_structure_solution 'SHELXS-97 (Sheldrick, 2008)'
_diffrn_ambient_temperature 200(2)
_diffrn_measured_fraction_theta_full 0.954
_diffrn_measured_fraction_theta_max 0.954
_diffrn_measurement_device_type 'Bruker APEX-II CCD'
_diffrn_measurement_method '\f and \w scans'
_diffrn_radiation_monochromator graphite
_diffrn_radiation_source 'fine-focus sealed tube'
_diffrn_radiation_type MoK\a
_diffrn_radiation_wavelength 0.71073
_diffrn_reflns_av_R_equivalents 0.0584
_diffrn_reflns_av_sigmaI/netI 0.1103
_diffrn_reflns_limit_h_max 11
_diffrn_reflns_limit_h_min -11
_diffrn_reflns_limit_k_max 16
_diffrn_reflns_limit_k_min -16
_diffrn_reflns_limit_l_max 16
_diffrn_reflns_limit_l_min -13
_diffrn_reflns_number 15818
_diffrn_reflns_theta_full 24.71
_diffrn_reflns_theta_max 24.71
_diffrn_reflns_theta_min 1.46
_exptl_absorpt_coefficient_mu 0.074
_exptl_absorpt_correction_T_max 0.9926
_exptl_absorpt_correction_T_min 0.9875
_exptl_absorpt_correction_type multi-scan
_exptl_absorpt_process_details 'SADABS, Bruker (2003)'
_exptl_crystal_colour colourless
_exptl_crystal_density_diffrn 1.138
_exptl_crystal_density_meas ?
_exptl_crystal_density_method 'not measured'
_exptl_crystal_description block
_exptl_crystal_F_000 712
_exptl_crystal_size_max 0.17
_exptl_crystal_size_mid 0.12
_exptl_crystal_size_min 0.10
_refine_diff_density_max 0.359
_refine_diff_density_min -0.295
_refine_diff_density_rms 0.063
_refine_ls_extinction_method none
_refine_ls_goodness_of_fit_ref 1.238
_refine_ls_hydrogen_treatment constr
_refine_ls_matrix_type full
_refine_ls_number_parameters 427
_refine_ls_number_reflns 6238
_refine_ls_number_restraints 467
_refine_ls_restrained_S_all 1.196
_refine_ls_R_factor_all 0.2135
_refine_ls_R_factor_gt 0.1562
_refine_ls_shift/su_max 0.001
_refine_ls_shift/su_mean 0.000
_refine_ls_structure_factor_coef Fsqd
_refine_ls_weighting_details 'calc w=1/[\s^2^(Fo^2^)+(0.0502P)^2^+6.8362P] where P=(Fo^2^+2Fc^2^)/3'
_refine_ls_weighting_scheme calc
_refine_ls_wR_factor_gt 0.2574
_refine_ls_wR_factor_ref 0.2840
_reflns_number_gt 3469
_reflns_number_total 6238
_reflns_threshold_expression >2sigma(I)
_cod_data_source_file jo8b00426_si_002.cif
_cod_data_source_block lb081
_cod_depositor_comments
;
The following automatic conversions were performed:

data item '_symmetry_cell_setting' value 'Triclinic' was changed to
'triclinic' in accordance with the
/home/data/users/saulius/crontab/automatic-downloads/current/ACS/lib/dictionaries/cif_core.dic
dictionary named 'cif_core.dic' version 2.4.2 last updated on
2011-04-26.

data item '_exptl_crystal_density_meas' value 'n/a' was changed to
'?' -- the value is perceived as not measured.

Automatic conversion script
Id: cif_fix_values 6909 2019-04-08 15:41:33Z antanas 
;
_cod_original_sg_symbol_H-M P-1
_cod_database_code 4035434

loop_
_symmetry_equiv_pos_as_xyz
'x, y, z'
'-x, -y, -z'

loop_
_atom_site_label
_atom_site_type_symbol
_atom_site_fract_x
_atom_site_fract_y
_atom_site_fract_z
_atom_site_U_iso_or_equiv
_atom_site_adp_type
_atom_site_occupancy
_atom_site_symmetry_multiplicity
_atom_site_calc_flag
_atom_site_refinement_flags
_atom_site_disorder_assembly
_atom_site_disorder_group
O1 O -0.0591(4) 0.6433(3) 0.4933(3) 0.0384(11) Uani 1 1 d U . .
O2 O 0.2752(4) 0.5585(3) 0.3499(3) 0.0350(10) Uani 1 1 d U . .
O3 O -0.0778(5) 0.6813(3) 0.1774(3) 0.0459(12) Uani 1 1 d U . .
O4 O 0.5385(5) 0.3304(3) 0.4132(4) 0.0534(13) Uani 1 1 d U . .
O5 O 0.8105(5) 0.3029(4) 0.1996(4) 0.0628(15) Uani 1 1 d U . .
O6 O 0.4580(5) 0.0757(3) 0.2045(4) 0.0595(14) Uani 1 1 d U . .
C1 C -0.0453(6) 0.7172(4) 0.3487(4) 0.0288(13) Uani 1 1 d U . .
C2 C -0.0035(6) 0.6472(4) 0.4280(4) 0.0253(13) Uani 1 1 d U . .
C3 C 0.1006(6) 0.5910(4) 0.4227(4) 0.0263(13) Uani 1 1 d U . .
H3A H 0.1165 0.5412 0.4653 0.032 Uiso 1 1 calc R . .
C4 C 0.1760(6) 0.6064(4) 0.3599(4) 0.0251(13) Uani 1 1 d U . .
C5 C 0.1533(6) 0.6812(4) 0.2876(4) 0.0284(13) Uani 1 1 d U . .
H5A H 0.1721 0.6579 0.2273 0.034 Uiso 1 1 calc R . .
C6 C 0.2502(6) 0.7837(4) 0.3239(4) 0.0305(13) Uani 1 1 d U . .
C7 C 0.2100(6) 0.8217(4) 0.4124(4) 0.0296(13) Uani 1 1 d U . .
H7A H 0.2389 0.7785 0.4658 0.036 Uiso 1 1 calc R . .
C8 C 0.0490(6) 0.8174(4) 0.3909(4) 0.0296(14) Uani 1 1 d U . .
H8A H 0.0194 0.8653 0.3438 0.036 Uiso 1 1 calc R . .
H8B H 0.0302 0.8358 0.4520 0.036 Uiso 1 1 calc R . .
C9 C -0.0011(6) 0.6906(4) 0.2615(5) 0.0306(13) Uani 1 1 d U . .
C10 C -0.2036(6) 0.7226(4) 0.3226(5) 0.0366(15) Uani 1 1 d U . .
H10A H -0.2235 0.7470 0.3812 0.044 Uiso 1 1 calc R . .
H10B H -0.2252 0.7689 0.2723 0.044 Uiso 1 1 calc R . .
C11 C -0.3005(6) 0.6272(5) 0.2851(5) 0.0450(18) Uani 1 1 d U . .
H11A H -0.2964 0.5978 0.2263 0.054 Uiso 1 1 calc R . .
C12 C -0.3888(7) 0.5822(5) 0.3267(6) 0.051(2) Uani 1 1 d U . .
H12A H -0.3960 0.6092 0.3856 0.062 Uiso 1 1 calc R . .
H12B H -0.4463 0.5221 0.2984 0.062 Uiso 1 1 calc R . .
C13 C 0.3079(6) 0.4837(4) 0.4158(5) 0.0393(16) Uani 1 1 d U . .
H13A H 0.3815 0.4537 0.4014 0.059 Uiso 1 1 calc R . .
H13B H 0.2215 0.4353 0.4072 0.059 Uiso 1 1 calc R . .
H13C H 0.3427 0.5118 0.4834 0.059 Uiso 1 1 calc R . .
C14 C 0.4068(6) 0.7734(4) 0.3543(5) 0.0385(16) Uani 1 1 d U . .
H14A H 0.4677 0.8363 0.3776 0.058 Uiso 1 1 calc R . .
H14B H 0.4292 0.7476 0.2982 0.058 Uiso 1 1 calc R . .
H14C H 0.4239 0.7298 0.4066 0.058 Uiso 1 1 calc R . .
C15 C 0.2171(7) 0.8495(4) 0.2384(5) 0.0368(15) Uani 1 1 d U . .
H15A H 0.1158 0.8558 0.2229 0.044 Uiso 1 1 calc R . .
H15B H 0.2758 0.9141 0.2612 0.044 Uiso 1 1 calc R . .
C16 C 0.2431(9) 0.8170(5) 0.1444(5) 0.063(2) Uani 1 1 d U . .
H16A H 0.3459 0.8162 0.1576 0.075 Uiso 1 1 calc R . .
H16B H 0.1899 0.7508 0.1232 0.075 Uiso 1 1 calc R . .
C17 C 0.1991(9) 0.8790(5) 0.0653(5) 0.059(2) Uani 1 1 d U . .
H17A H 0.2477 0.9437 0.0743 0.071 Uiso 1 1 calc R . .
C18 C 0.0990(12) 0.8520(8) -0.0157(7) 0.115(4) Uani 1 1 d U . .
H18A H 0.0480 0.7878 -0.0273 0.138 Uiso 1 1 calc R . .
H18B H 0.0763 0.8964 -0.0638 0.138 Uiso 1 1 calc R . .
C19 C 0.2901(7) 0.9245(4) 0.4534(5) 0.0412(16) Uani 1 1 d U . .
H19A H 0.3916 0.9301 0.4567 0.049 Uiso 1 1 calc R . .
H19B H 0.2495 0.9707 0.4077 0.049 Uiso 1 1 calc R . .
C20 C 0.2817(7) 0.9509(5) 0.5516(5) 0.0488(18) Uani 1 1 d U . .
H20A H 0.3197 0.9127 0.6026 0.059 Uiso 1 1 calc R . .
C21 C 0.2277(9) 1.0210(6) 0.5742(6) 0.076(3) Uani 1 1 d U . .
H21A H 0.1884 1.0612 0.5256 0.092 Uiso 1 1 calc R . .
H21B H 0.2272 1.0323 0.6394 0.092 Uiso 1 1 calc R . .
C22 C 0.4245(6) 0.2253(4) 0.2688(4) 0.0352(14) Uani 1 1 d U B .
C23 C 0.5502(7) 0.2959(4) 0.3387(5) 0.0371(15) Uani 1 1 d U . .
C24 C 0.6814(7) 0.3188(4) 0.3131(5) 0.0406(16) Uani 1 1 d U . .
H24A H 0.7613 0.3595 0.3573 0.049 Uiso 1 1 calc R . .
C25 C 0.6939(7) 0.2847(5) 0.2294(5) 0.0418(16) Uani 1 1 d U . .
C26 C 0.5738(6) 0.2191(4) 0.1546(5) 0.0360(14) Uani 1 1 d U . .
H26A H 0.6147 0.1740 0.1213 0.043 Uiso 1 1 calc R . .
C27 C 0.4770(6) 0.2732(4) 0.0756(4) 0.0346(14) Uani 1 1 d U . .
C28 C 0.4081(7) 0.3384(4) 0.1276(4) 0.0355(14) Uani 1 1 d U . .
H28A H 0.4873 0.3882 0.1698 0.043 Uiso 1 1 calc R . .
C29 C 0.3321(6) 0.2859(4) 0.1945(4) 0.0360(14) Uani 1 1 d U . .
H29A H 0.2447 0.2427 0.1538 0.043 Uiso 1 1 calc R . .
H29B H 0.3022 0.3335 0.2315 0.043 Uiso 1 1 calc R . .
C30 C 0.4836(7) 0.1621(4) 0.2107(5) 0.0388(15) Uani 1 1 d U . .
C31 C 0.3371(8) 0.1645(5) 0.3259(5) 0.0600(16) Uani 1 1 d DU . .
H31A H 0.3461 0.0994 0.3336 0.072 Uiso 0.59 1 calc PR A 1
H31B H 0.3842 0.1467 0.3887 0.072 Uiso 0.41 1 d PR A 2
C32 C 0.2474(12) 0.2010(9) 0.3656(9) 0.0600(16) Uani 0.59 1 d PDU B 1
H32 H 0.2820 0.2432 0.4231 0.072 Uiso 0.59 1 calc PR B 1
C33 C 0.0880(11) 0.1705(11) 0.3127(10) 0.0600(16) Uani 0.59 1 d PDU B 1
H33A H 0.0670 0.1917 0.2464 0.090 Uiso 0.59 1 calc PR B 1
H33B H 0.0336 0.1997 0.3481 0.090 Uiso 0.59 1 calc PR B 1
H33C H 0.0612 0.1006 0.3096 0.090 Uiso 0.59 1 calc PR B 1
C32' C 0.1917(16) 0.1357(12) 0.2862(12) 0.0600(16) Uani 0.41 1 d PDU B 2
H32' H 0.1472 0.1012 0.2244 0.072 Uiso 0.41 1 calc PR B 2
C33' C 0.1089(17) 0.1662(16) 0.3542(14) 0.0600(16) Uani 0.41 1 d PDU B 2
H33D H 0.1060 0.1191 0.4027 0.090 Uiso 0.41 1 calc PR B 2
H33E H 0.0114 0.1695 0.3153 0.090 Uiso 0.41 1 calc PR B 2
H33F H 0.1571 0.2292 0.3875 0.090 Uiso 0.41 1 calc PR B 2
C34 C 0.9288(8) 0.3720(7) 0.2598(6) 0.082(3) Uani 1 1 d U . .
H34A H 1.0071 0.3800 0.2309 0.123 Uiso 1 1 calc R . .
H34B H 0.9611 0.3495 0.3252 0.123 Uiso 1 1 calc R . .
H34C H 0.8988 0.4335 0.2643 0.123 Uiso 1 1 calc R . .
C35 C 0.5716(8) 0.3334(5) 0.0219(5) 0.0533(19) Uani 1 1 d U . .
H35A H 0.5130 0.3685 -0.0270 0.080 Uiso 1 1 calc R . .
H35B H 0.6144 0.2908 -0.0104 0.080 Uiso 1 1 calc R . .
H35C H 0.6472 0.3789 0.0691 0.080 Uiso 1 1 calc R . .
C36 C 0.3618(7) 0.1986(4) 0.0013(5) 0.0399(16) Uani 1 1 d U . .
H36A H 0.2973 0.1643 0.0355 0.048 Uiso 1 1 calc R . .
H36B H 0.3041 0.2334 -0.0497 0.048 Uiso 1 1 calc R . .
C37 C 0.4159(8) 0.1244(6) -0.0487(6) 0.065(2) Uani 1 1 d U . .
H37A H 0.4894 0.1580 -0.0761 0.078 Uiso 1 1 calc R . .
H37B H 0.4622 0.0834 0.0009 0.078 Uiso 1 1 calc R . .
C38 C 0.3027(9) 0.0618(5) -0.1286(6) 0.062(2) Uani 1 1 d U . .
H38A H 0.3334 0.0167 -0.1634 0.075 Uiso 1 1 calc R . .
C39 C 0.1692(10) 0.0625(5) -0.1550(6) 0.073(3) Uani 1 1 d U . .
H39A H 0.1327 0.1063 -0.1227 0.087 Uiso 1 1 calc R . .
H39B H 0.1063 0.0194 -0.2071 0.087 Uiso 1 1 calc R . .
C40 C 0.3045(8) 0.3922(5) 0.0565(5) 0.0483(17) Uani 1 1 d U . .
H40A H 0.3539 0.4252 0.0125 0.058 Uiso 1 1 calc R . .
H40B H 0.2223 0.3447 0.0158 0.058 Uiso 1 1 calc R . .
C41 C 0.2501(8) 0.4640(5) 0.1055(5) 0.0502(18) Uani 1 1 d U . .
H41A H 0.3183 0.5130 0.1487 0.060 Uiso 1 1 calc R . .
C42 C 0.1165(9) 0.4644(5) 0.0934(6) 0.067(2) Uani 1 1 d U . .
H42C H 0.0453 0.4166 0.0508 0.081 Uiso 1 1 calc R . .
H42A H 0.0896 0.5126 0.1271 0.081 Uiso 1 1 calc R . .

loop_
_atom_site_aniso_label
_atom_site_aniso_U_11
_atom_site_aniso_U_22
_atom_site_aniso_U_33
_atom_site_aniso_U_23
_atom_site_aniso_U_13
_atom_site_aniso_U_12
O1 0.044(3) 0.040(2) 0.037(3) 0.007(2) 0.022(2) 0.005(2)
O2 0.041(2) 0.026(2) 0.044(3) 0.0011(19) 0.022(2) 0.0049(18)
O3 0.049(3) 0.056(3) 0.026(3) 0.000(2) 0.007(2) -0.001(2)
O4 0.058(3) 0.063(3) 0.037(3) -0.007(2) 0.012(2) 0.012(2)
O5 0.040(3) 0.091(4) 0.049(3) -0.010(3) 0.013(2) -0.008(3)
O6 0.074(3) 0.029(2) 0.064(4) 0.000(2) 0.008(3) 0.002(2)
C1 0.031(3) 0.021(3) 0.033(3) 0.000(2) 0.011(3) -0.001(2)
C2 0.029(3) 0.025(3) 0.021(3) -0.001(2) 0.014(3) -0.009(2)
C3 0.029(3) 0.021(3) 0.027(4) 0.000(2) 0.008(3) -0.001(2)
C4 0.027(3) 0.022(3) 0.024(4) -0.004(2) 0.009(3) -0.002(2)
C5 0.039(3) 0.025(3) 0.022(3) -0.004(2) 0.016(3) -0.002(2)
C6 0.035(3) 0.023(3) 0.034(4) 0.002(2) 0.015(3) -0.003(2)
C7 0.036(3) 0.023(3) 0.026(3) 0.001(2) 0.008(3) -0.004(2)
C8 0.043(3) 0.024(3) 0.023(4) -0.002(2) 0.016(3) -0.002(2)
C9 0.039(3) 0.019(3) 0.028(3) 0.000(2) 0.007(3) -0.008(2)
C10 0.035(3) 0.033(3) 0.040(4) 0.002(3) 0.011(3) 0.003(3)
C11 0.031(4) 0.046(4) 0.052(5) -0.006(3) 0.008(3) 0.001(3)
C12 0.034(4) 0.041(4) 0.072(6) -0.001(4) 0.011(4) -0.002(3)
C13 0.039(4) 0.031(3) 0.051(5) 0.009(3) 0.015(3) 0.008(3)
C14 0.037(3) 0.036(3) 0.041(4) 0.005(3) 0.015(3) -0.001(3)
C15 0.043(4) 0.031(3) 0.039(4) 0.009(3) 0.020(3) -0.002(3)
C16 0.093(6) 0.067(5) 0.045(4) 0.022(4) 0.043(4) 0.019(4)
C17 0.088(6) 0.054(4) 0.036(4) 0.013(4) 0.032(4) -0.008(4)
C18 0.150(10) 0.105(8) 0.053(6) 0.033(6) 0.002(6) -0.028(7)
C19 0.040(4) 0.031(3) 0.046(4) -0.005(3) 0.013(3) -0.009(3)
C20 0.063(5) 0.035(4) 0.037(4) -0.006(3) 0.008(4) -0.007(3)
C21 0.119(8) 0.055(5) 0.057(6) -0.014(4) 0.035(5) 0.010(5)
C22 0.039(3) 0.037(3) 0.026(4) 0.008(2) 0.006(3) 0.004(3)
C23 0.050(4) 0.036(3) 0.024(4) 0.000(3) 0.008(3) 0.010(3)
C24 0.041(4) 0.039(4) 0.032(4) -0.003(3) 0.006(3) -0.008(3)
C25 0.038(3) 0.049(4) 0.033(4) -0.002(3) 0.006(3) 0.000(3)
C26 0.036(3) 0.036(3) 0.033(4) -0.006(3) 0.009(3) 0.004(3)
C27 0.043(4) 0.034(3) 0.022(3) 0.000(2) 0.008(3) -0.001(3)
C28 0.049(4) 0.027(3) 0.026(4) 0.002(2) 0.007(3) 0.004(3)
C29 0.043(4) 0.038(3) 0.025(4) 0.002(3) 0.008(3) 0.009(3)
C30 0.038(4) 0.033(3) 0.033(4) -0.004(3) -0.006(3) 0.002(3)
C31 0.068(3) 0.070(3) 0.049(4) 0.034(3) 0.028(3) 0.010(3)
C32 0.068(3) 0.070(3) 0.049(4) 0.034(3) 0.028(3) 0.010(3)
C33 0.068(3) 0.070(3) 0.049(4) 0.034(3) 0.028(3) 0.010(3)
C32' 0.068(3) 0.070(3) 0.049(4) 0.034(3) 0.028(3) 0.010(3)
C33' 0.068(3) 0.070(3) 0.049(4) 0.034(3) 0.028(3) 0.010(3)
C34 0.041(4) 0.119(8) 0.065(6) -0.005(5) 0.009(4) -0.027(5)
C35 0.060(5) 0.052(4) 0.045(5) 0.007(3) 0.021(4) -0.005(3)
C36 0.044(4) 0.039(3) 0.033(4) -0.003(3) 0.009(3) 0.002(3)
C37 0.065(5) 0.064(5) 0.060(5) -0.026(4) 0.011(4) 0.011(4)
C38 0.084(5) 0.043(4) 0.050(5) -0.010(3) 0.003(4) 0.015(4)
C39 0.088(5) 0.051(5) 0.054(6) -0.010(4) -0.007(5) -0.003(5)
C40 0.072(5) 0.042(4) 0.032(4) 0.007(3) 0.013(3) 0.015(3)
C41 0.071(5) 0.035(4) 0.036(4) 0.001(3) 0.001(4) 0.015(3)
C42 0.081(5) 0.052(5) 0.064(6) -0.002(4) 0.007(5) 0.028(4)

loop_
_atom_type_symbol
_atom_type_description
_atom_type_scat_dispersion_real
_atom_type_scat_dispersion_imag
_atom_type_scat_source
C C 0.0033 0.0016 'International Tables Vol C Tables 4.2.6.8 and 6.1.1.4'
H H 0.0000 0.0000 'International Tables Vol C Tables 4.2.6.8 and 6.1.1.4'
O O 0.0106 0.0060 'International Tables Vol C Tables 4.2.6.8 and 6.1.1.4'

loop_
_geom_angle_atom_site_label_1
_geom_angle_atom_site_label_2
_geom_angle_atom_site_label_3
_geom_angle
C4 O2 C13 117.0(4)
C25 O5 C34 116.6(6)
C9 C1 C10 113.0(5)
C9 C1 C2 109.5(5)
C10 C1 C2 111.8(5)
C9 C1 C8 105.3(4)
C10 C1 C8 110.4(5)
C2 C1 C8 106.5(5)
O1 C2 C3 123.2(5)
O1 C2 C1 118.3(5)
C3 C2 C1 118.6(5)
C4 C3 C2 122.3(5)
C3 C4 O2 126.6(5)
C3 C4 C5 122.1(5)
O2 C4 C5 111.2(5)
C4 C5 C9 107.7(5)
C4 C5 C6 115.3(5)
C9 C5 C6 108.8(4)
C14 C6 C15 111.2(5)
C14 C6 C7 110.7(5)
C15 C6 C7 110.9(5)
C14 C6 C5 108.8(5)
C15 C6 C5 107.9(5)
C7 C6 C5 107.3(4)
C8 C7 C19 109.1(5)
C8 C7 C6 113.0(5)
C19 C7 C6 113.8(5)
C7 C8 C1 114.6(4)
O3 C9 C5 121.9(6)
O3 C9 C1 124.9(6)
C5 C9 C1 113.1(5)
C11 C10 C1 113.0(5)
C12 C11 C10 125.1(7)
C16 C15 C6 116.3(5)
C17 C16 C15 112.8(6)
C18 C17 C16 124.8(8)
C20 C19 C7 113.5(5)
C21 C20 C19 126.1(7)
C30 C22 C23 108.4(5)
C30 C22 C31 110.8(5)
C23 C22 C31 110.8(5)
C30 C22 C29 107.2(5)
C23 C22 C29 107.4(5)
C31 C22 C29 112.1(5)
O4 C23 C24 121.6(6)
O4 C23 C22 120.3(6)
C24 C23 C22 118.1(6)
C25 C24 C23 122.3(6)
C24 C25 O5 126.2(6)
C24 C25 C26 123.0(6)
O5 C25 C26 110.8(6)
C30 C26 C25 106.4(5)
C30 C26 C27 109.3(5)
C25 C26 C27 113.9(5)
C36 C27 C35 109.2(5)
C36 C27 C28 111.0(5)
C35 C27 C28 110.8(5)
C36 C27 C26 108.9(5)
C35 C27 C26 108.4(5)
C28 C27 C26 108.4(5)
C29 C28 C40 109.1(5)
C29 C28 C27 113.5(5)
C40 C28 C27 113.2(5)
C28 C29 C22 114.4(5)
O6 C30 C26 122.3(6)
O6 C30 C22 124.8(6)
C26 C30 C22 112.8(5)
C32 C31 C32' 60.1(10)
C32 C31 C22 122.0(8)
C32' C31 C22 120.4(8)
C31 C32 C33 116.3(11)
C31 C32' C33' 112.2(13)
C37 C36 C27 116.3(5)
C38 C37 C36 114.3(6)
C39 C38 C37 127.0(8)
C41 C40 C28 114.1(6)
C42 C41 C40 124.6(7)

loop_
_geom_bond_atom_site_label_1
_geom_bond_atom_site_label_2
_geom_bond_distance
O1 C2 1.222(6)
O2 C4 1.335(6)
O2 C13 1.455(7)
O3 C9 1.217(7)
O4 C23 1.213(7)
O5 C25 1.342(8)
O5 C34 1.438(8)
O6 C30 1.207(7)
C1 C9 1.509(8)
C1 C10 1.530(8)
C1 C2 1.542(8)
C1 C8 1.563(7)
C2 C3 1.433(8)
C3 C4 1.335(8)
C4 C5 1.501(8)
C5 C9 1.507(8)
C5 C6 1.586(7)
C6 C14 1.530(8)
C6 C15 1.553(8)
C6 C7 1.556(8)
C7 C8 1.536(8)
C7 C19 1.550(7)
C10 C11 1.508(8)
C11 C12 1.294(9)
C15 C16 1.527(9)
C16 C17 1.465(10)
C17 C18 1.292(11)
C19 C20 1.483(9)
C20 C21 1.291(10)
C22 C30 1.516(9)
C22 C23 1.540(8)
C22 C31 1.540(9)
C22 C29 1.572(8)
C23 C24 1.450(9)
C24 C25 1.336(9)
C25 C26 1.508(8)
C26 C30 1.524(9)
C26 C27 1.570(8)
C27 C36 1.549(8)
C27 C35 1.547(8)
C27 C28 1.545(8)
C28 C29 1.523(8)
C28 C40 1.544(8)
C31 C32 1.360(12)
C31 C32' 1.378(15)
C32 C33 1.528(15)
C32' C33' 1.552(17)
C36 C37 1.522(9)
C37 C38 1.494(10)
C38 C39 1.276(10)
C40 C41 1.492(9)
C41 C42 1.295(10)

loop_
_geom_torsion_atom_site_label_1
_geom_torsion_atom_site_label_2
_geom_torsion_atom_site_label_3
_geom_torsion_atom_site_label_4
_geom_torsion
C9 C1 C2 O1 -163.2(5)
C10 C1 C2 O1 -37.2(7)
C8 C1 C2 O1 83.4(6)
C9 C1 C2 C3 17.9(6)
C10 C1 C2 C3 143.9(5)
C8 C1 C2 C3 -95.4(5)
O1 C2 C3 C4 -169.6(5)
C1 C2 C3 C4 9.2(8)
C2 C3 C4 O2 179.6(5)
C2 C3 C4 C5 -2.4(8)
C13 O2 C4 C3 -1.9(8)
C13 O2 C4 C5 179.9(4)
C3 C4 C5 C9 -30.5(7)
O2 C4 C5 C9 147.8(5)
C3 C4 C5 C6 91.1(6)
O2 C4 C5 C6 -90.6(6)
C4 C5 C6 C14 56.7(7)
C9 C5 C6 C14 177.7(5)
C4 C5 C6 C15 177.4(5)
C9 C5 C6 C15 -61.6(6)
C4 C5 C6 C7 -63.0(6)
C9 C5 C6 C7 58.0(6)
C14 C6 C7 C8 -170.2(5)
C15 C6 C7 C8 65.9(6)
C5 C6 C7 C8 -51.7(6)
C14 C6 C7 C19 64.7(6)
C15 C6 C7 C19 -59.3(6)
C5 C6 C7 C19 -176.9(5)
C19 C7 C8 C1 179.9(5)
C6 C7 C8 C1 52.3(6)
C9 C1 C8 C7 -53.5(6)
C10 C1 C8 C7 -175.7(5)
C2 C1 C8 C7 62.8(6)
C4 C5 C9 O3 -124.7(6)
C6 C5 C9 O3 109.7(6)
C4 C5 C9 C1 58.1(6)
C6 C5 C9 C1 -67.4(6)
C10 C1 C9 O3 5.4(8)
C2 C1 C9 O3 130.7(6)
C8 C1 C9 O3 -115.1(6)
C10 C1 C9 C5 -177.5(4)
C2 C1 C9 C5 -52.2(6)
C8 C1 C9 C5 62.0(6)
C9 C1 C10 C11 64.7(7)
C2 C1 C10 C11 -59.4(7)
C8 C1 C10 C11 -177.8(5)
C1 C10 C11 C12 117.4(7)
C14 C6 C15 C16 59.9(7)
C7 C6 C15 C16 -176.4(5)
C5 C6 C15 C16 -59.2(7)
C6 C15 C16 C17 175.6(6)
C15 C16 C17 C18 -116.4(10)
C8 C7 C19 C20 68.0(7)
C6 C7 C19 C20 -164.8(6)
C7 C19 C20 C21 -119.9(8)
C30 C22 C23 O4 -155.1(6)
C31 C22 C23 O4 -33.3(8)
C29 C22 C23 O4 89.4(7)
C30 C22 C23 C24 24.6(7)
C31 C22 C23 C24 146.3(6)
C29 C22 C23 C24 -90.9(7)
O4 C23 C24 C25 -177.0(6)
C22 C23 C24 C25 3.4(9)
C23 C24 C25 O5 179.4(6)
C23 C24 C25 C26 -0.3(10)
C34 O5 C25 C24 -5.6(11)
C34 O5 C25 C26 174.2(6)
C24 C25 C26 C30 -29.7(9)
O5 C25 C26 C30 150.6(5)
C24 C25 C26 C27 90.7(8)
O5 C25 C26 C27 -89.0(7)
C30 C26 C27 C36 -63.2(6)
C25 C26 C27 C36 178.0(5)
C30 C26 C27 C35 178.1(5)
C25 C26 C27 C35 59.3(7)
C30 C26 C27 C28 57.7(6)
C25 C26 C27 C28 -61.0(7)
C36 C27 C28 C29 67.3(7)
C35 C27 C28 C29 -171.2(5)
C26 C27 C28 C29 -52.3(6)
C36 C27 C28 C40 -57.7(7)
C35 C27 C28 C40 63.7(7)
C26 C27 C28 C40 -177.4(5)
C40 C28 C29 C22 178.2(5)
C27 C28 C29 C22 51.0(7)
C30 C22 C29 C28 -51.4(6)
C23 C22 C29 C28 64.9(7)
C31 C22 C29 C28 -173.2(5)
C25 C26 C30 O6 -124.4(6)
C27 C26 C30 O6 112.3(7)
C25 C26 C30 C22 58.9(7)
C27 C26 C30 C22 -64.4(6)
C23 C22 C30 O6 126.4(7)
C31 C22 C30 O6 4.7(9)
C29 C22 C30 O6 -117.9(7)
C23 C22 C30 C26 -57.0(6)
C31 C22 C30 C26 -178.7(5)
C29 C22 C30 C26 58.7(6)
C30 C22 C31 C32 -165.0(8)
C23 C22 C31 C32 74.7(10)
C29 C22 C31 C32 -45.3(10)
C30 C22 C31 C32' -93.4(11)
C23 C22 C31 C32' 146.3(10)
C29 C22 C31 C32' 26.3(12)
C32' C31 C32 C33 -4.2(11)
C22 C31 C32 C33 105.0(11)
C32 C31 C32' C33' -13.2(12)
C22 C31 C32' C33' -125.0(12)
C35 C27 C36 C37 62.6(8)
C28 C27 C36 C37 -175.0(6)
C26 C27 C36 C37 -55.6(8)
C27 C36 C37 C38 -172.6(6)
C36 C37 C38 C39 -2.8(13)
C29 C28 C40 C41 59.4(7)
C27 C28 C40 C41 -173.1(6)
C28 C40 C41 C42 -123.4(8)
